data_7063462
loop_
_publ_author_name
'Cherkasova, Anna V.'
'Martyanov, Konstantin A.'
'Rychagova, Elena A.'
'Kozhanov, Konstantin A.'
'Cherkasov, Anton V.'
'Kuropatov, Viacheslav A.'

_publ_section_title
;
 A family of dioxyarylene linked di-o-quinones. Structural dependence on
 the topology of the linker: a comparative study
;
_journal_issue 42
_journal_name_full 'New Journal of Chemistry'
_journal_page_first 18075
_journal_page_last 18087
_journal_paper_doi 10.1039/D4NJ03965C
_journal_volume 48
_journal_year 2024
_chemical_absolute_configuration ad
_chemical_formula_moiety 'C34 H42 O6'
_chemical_formula_sum 'C34 H42 O6'
_chemical_formula_weight 546.67
_space_group_crystal_system orthorhombic
_space_group_IT_number 19
_space_group_name_Hall 'P 2ac 2ab'
_space_group_name_H-M_alt 'P 21 21 21'
_atom_sites_solution_hydrogens geom
_atom_sites_solution_primary dual
_atom_sites_solution_secondary difmap
_audit_creation_method SHELXL-2019/3
_audit_update_record
;
2024-06-24 deposited with the CCDC.	2024-09-24 downloaded from the CCDC.
;
_cell_angle_alpha 90
_cell_angle_beta 90
_cell_angle_gamma 90
_cell_formula_units_Z 4
_cell_length_a 10.2098(3)
_cell_length_b 10.4124(3)
_cell_length_c 29.8234(9)
_cell_measurement_reflns_used 15296
_cell_measurement_temperature 298(2)
_cell_measurement_theta_max 30.38
_cell_measurement_theta_min 3.89
_cell_volume 3170.48(16)
_computing_cell_refinement 'CAP 38.46'
_computing_data_collection 'CAP 38.46'
_computing_data_reduction 'CAP 38.46'
_computing_structure_refinement 'SHELXL 2019/2'
_computing_structure_solution SHELXT-2018/2
_diffrn_ambient_temperature 298(2)
_diffrn_measured_fraction_theta_full 0.995
_diffrn_measured_fraction_theta_max 0.997
_diffrn_measurement_device_type 'Rigaku OD Xcalibur E'
_diffrn_measurement_method '\w scans'
_diffrn_radiation_type MoK\a
_diffrn_radiation_wavelength 0.71073
_diffrn_reflns_av_R_equivalents 0.0180
_diffrn_reflns_av_unetI/netI 0.0111
_diffrn_reflns_Laue_measured_fraction_full 0.995
_diffrn_reflns_Laue_measured_fraction_max 0.997
_diffrn_reflns_limit_h_max 14
_diffrn_reflns_limit_h_min -14
_diffrn_reflns_limit_k_max 14
_diffrn_reflns_limit_k_min -14
_diffrn_reflns_limit_l_max 41
_diffrn_reflns_limit_l_min -42
_diffrn_reflns_number 62009
_diffrn_reflns_point_group_measured_fraction_full 0.997
_diffrn_reflns_point_group_measured_fraction_max 0.998
_diffrn_reflns_theta_full 25.242
_diffrn_reflns_theta_max 30.030
_diffrn_reflns_theta_min 3.110
_diffrn_source 'fine-focus sealed tube'
_exptl_absorpt_coefficient_mu 0.077
_exptl_absorpt_correction_T_max 0.974
_exptl_absorpt_correction_T_min 0.960
_exptl_absorpt_correction_type gaussian
_exptl_absorpt_process_details 'CAP 38.46'
_exptl_crystal_colour purple
_exptl_crystal_density_diffrn 1.145
_exptl_crystal_description prism
_exptl_crystal_F_000 1176
_exptl_crystal_size_max 0.690
_exptl_crystal_size_mid 0.570
_exptl_crystal_size_min 0.400
_refine_diff_density_max 0.584
_refine_diff_density_min -0.285
_refine_diff_density_rms 0.038
_refine_ls_abs_structure_details
;
 Flack x determined using 3097 quotients [(I+)-(I-)]/[(I+)+(I-)]
 (Parsons, Flack and Wagner, Acta Cryst. B69 (2013) 249-259).
;
_refine_ls_abs_structure_Flack 0.03(15)
_refine_ls_extinction_method none
_refine_ls_goodness_of_fit_ref 1.018
_refine_ls_hydrogen_treatment constr
_refine_ls_matrix_type full
_refine_ls_number_parameters 437
_refine_ls_number_reflns 9276
_refine_ls_number_restraints 480
_refine_ls_restrained_S_all 1.058
_refine_ls_R_factor_all 0.0660
_refine_ls_R_factor_gt 0.0589
_refine_ls_shift/su_max 0.000
_refine_ls_shift/su_mean 0.000
_refine_ls_structure_factor_coef Fsqd
_refine_ls_weighting_details 'w=1/[\s^2^(Fo^2^)+(0.1085P)^2^+0.4000P] where P=(Fo^2^+2Fc^2^)/3'
_refine_ls_weighting_scheme calc
_refine_ls_wR_factor_gt 0.1726
_refine_ls_wR_factor_ref 0.1801
_reflns_Friedel_coverage 0.792
_reflns_Friedel_fraction_full 0.999
_reflns_Friedel_fraction_max 1.000
_reflns_number_gt 8079
_reflns_number_total 9276
_reflns_threshold_expression 'I > 2\s(I)'
_cod_data_source_file d4nj03965c2.cif
_cod_data_source_block qdq
_cod_depositor_comments 'Adding full bibliography for 7063461--7063463.cif.'
_cod_database_code 7063462
_shelx_shelxl_version_number 2019/3
_shelx_space_group_comment
;
The symmetry employed for this shelxl refinement is uniquely defined
by the following loop, which should always be used as a source of
symmetry information in preference to the above space-group names.
They are only intended as comments.
;
_shelx_estimated_absorpt_t_min 0.949
_shelx_estimated_absorpt_t_max 0.970

loop_
_space_group_symop_operation_xyz
'x, y, z'
'-x+1/2, -y, z+1/2'
'-x, y+1/2, -z+1/2'
'x+1/2, -y+1/2, -z'

loop_
_atom_site_label
_atom_site_type_symbol
_atom_site_fract_x
_atom_site_fract_y
_atom_site_fract_z
_atom_site_U_iso_or_equiv
_atom_site_adp_type
_atom_site_occupancy
_atom_site_site_symmetry_order
_atom_site_calc_flag
_atom_site_refinement_flags_posn
_atom_site_refinement_flags_adp
_atom_site_refinement_flags_occupancy
_atom_site_disorder_assembly
_atom_site_disorder_group
O1 O 0.4271(3) 0.0288(3) 0.53364(7) 0.0849(7) Uani 1 1 d . . . . .
O2 O 0.2804(3) -0.1661(3) 0.50255(9) 0.0959(9) Uani 1 1 d . . . . .
O3 O 0.2775(2) 0.03722(15) 0.36182(5) 0.0560(4) Uani 1 1 d . . . . .
O4 O 0.2002(2) 0.5346(2) 0.30270(11) 0.0930(9) Uani 1 1 d . . . . .
O5 O 0.3956(3) 0.9090(3) 0.24634(11) 0.0972(9) Uani 1 1 d . . . . .
O6 O 0.5542(3) 0.9090(3) 0.31437(11) 0.1018(10) Uani 1 1 d . . . . .
C1 C 0.4121(2) 0.0157(3) 0.49343(8) 0.0519(5) Uani 1 1 d . . . . .
C2 C 0.3057(2) -0.0785(3) 0.47740(8) 0.0522(5) Uani 1 1 d . . . . .
C3 C 0.2428(2) -0.05949(19) 0.43301(8) 0.0460(4) Uani 1 1 d . . . . .
C4 C 0.3122(2) 0.01978(19) 0.40617(7) 0.0438(4) Uani 1 1 d . . . . .
C5 C 0.4352(2) 0.0847(2) 0.41842(8) 0.0466(4) Uani 1 1 d . . . . .
H5A H 0.479009 0.129154 0.395904 0.056 Uiso 1 1 calc R U . . .
C6 C 0.4888(2) 0.0850(2) 0.45918(8) 0.0454(4) Uani 1 1 d . . . . .
C7 C 0.1164(3) -0.1330(2) 0.42153(9) 0.0592(6) Uani 1 1 d D . . . .
C8 C 0.0153(9) -0.1131(13) 0.4576(4) 0.101(3) Uani 0.61(2) 1 d D U P A 1
H8A H -0.066870 -0.148583 0.448039 0.151 Uiso 0.61(2) 1 calc R U P A 1
H8B H 0.005023 -0.022833 0.463198 0.151 Uiso 0.61(2) 1 calc R U P A 1
H8C H 0.043179 -0.155126 0.484625 0.151 Uiso 0.61(2) 1 calc R U P A 1
C9 C 0.1570(10) -0.2755(5) 0.4207(6) 0.112(4) Uani 0.61(2) 1 d D U P A 1
H9A H 0.081896 -0.327653 0.414206 0.168 Uiso 0.61(2) 1 calc R U P A 1
H9B H 0.192055 -0.299085 0.449440 0.168 Uiso 0.61(2) 1 calc R U P A 1
H9C H 0.222415 -0.288395 0.398048 0.168 Uiso 0.61(2) 1 calc R U P A 1
C10 C 0.0621(15) -0.1009(16) 0.3750(4) 0.129(5) Uani 0.61(2) 1 d D U P A 1
H10A H -0.023279 -0.138399 0.371723 0.193 Uiso 0.61(2) 1 calc R U P A 1
H10B H 0.119549 -0.134792 0.352469 0.193 Uiso 0.61(2) 1 calc R U P A 1
H10C H 0.055879 -0.009390 0.371733 0.193 Uiso 0.61(2) 1 calc R U P A 1
C8* C 0.0391(14) -0.1615(19) 0.4651(4) 0.086(4) Uani 0.39(2) 1 d D U P A 2
H8*A H -0.047876 -0.189239 0.457575 0.129 Uiso 0.39(2) 1 calc R U P A 2
H8*B H 0.034352 -0.085008 0.483000 0.129 Uiso 0.39(2) 1 calc R U P A 2
H8*C H 0.082763 -0.227838 0.481686 0.129 Uiso 0.39(2) 1 calc R U P A 2
C9* C 0.1406(14) -0.2603(12) 0.3987(6) 0.092(4) Uani 0.39(2) 1 d D U P A 2
H9*A H 0.059130 -0.305485 0.395450 0.137 Uiso 0.39(2) 1 calc R U P A 2
H9*B H 0.199802 -0.310724 0.416440 0.137 Uiso 0.39(2) 1 calc R U P A 2
H9*C H 0.178143 -0.245724 0.369609 0.137 Uiso 0.39(2) 1 calc R U P A 2
C10* C 0.0209(10) -0.0490(11) 0.3941(5) 0.079(4) Uani 0.39(2) 1 d D U P A 2
H10D H -0.060647 -0.093632 0.390391 0.119 Uiso 0.39(2) 1 calc R U P A 2
H10E H 0.058184 -0.031475 0.365148 0.119 Uiso 0.39(2) 1 calc R U P A 2
H10F H 0.005822 0.030462 0.409579 0.119 Uiso 0.39(2) 1 calc R U P A 2
C11 C 0.6171(3) 0.1520(3) 0.47127(9) 0.0565(6) Uani 1 1 d . . . . .
C12 C 0.7052(3) 0.0615(4) 0.49842(15) 0.0851(10) Uani 1 1 d . . . . .
H12A H 0.717684 -0.017034 0.482084 0.128 Uiso 1 1 calc R U . . .
H12B H 0.664480 0.043002 0.526716 0.128 Uiso 1 1 calc R U . . .
H12C H 0.788482 0.101710 0.503460 0.128 Uiso 1 1 calc R U . . .
C13 C 0.5863(4) 0.2732(4) 0.49852(15) 0.0867(10) Uani 1 1 d . . . . .
H13A H 0.540502 0.333626 0.479938 0.130 Uiso 1 1 calc R U . . .
H13B H 0.666467 0.310945 0.508934 0.130 Uiso 1 1 calc R U . . .
H13C H 0.532521 0.250805 0.523750 0.130 Uiso 1 1 calc R U . . .
C14 C 0.6919(4) 0.1912(4) 0.42912(13) 0.0818(10) Uani 1 1 d . . . . .
H14A H 0.637813 0.246133 0.411072 0.123 Uiso 1 1 calc R U . . .
H14B H 0.714641 0.115824 0.412292 0.123 Uiso 1 1 calc R U . . .
H14C H 0.770203 0.236231 0.437473 0.123 Uiso 1 1 calc R U . . .
C15 C 0.2644(2) 0.1643(2) 0.34774(7) 0.0474(5) Uani 1 1 d . . . . .
C16 C 0.1927(4) 0.2501(3) 0.37308(9) 0.0660(7) Uani 1 1 d . . . . .
H16A H 0.156933 0.224358 0.400310 0.079 Uiso 1 1 calc R U . . .
C17 C 0.1742(4) 0.3740(3) 0.35804(11) 0.0735(9) Uani 1 1 d . . . . .
H17A H 0.125546 0.432040 0.374919 0.088 Uiso 1 1 calc R U . . .
C18 C 0.2275(3) 0.4104(3) 0.31838(11) 0.0648(7) Uani 1 1 d . . . . .
C19 C 0.2970(3) 0.3270(4) 0.29274(12) 0.0778(9) Uani 1 1 d . . . . .
H19A H 0.331697 0.354205 0.265517 0.093 Uiso 1 1 calc R U . . .
C20 C 0.3172(3) 0.1985(3) 0.30714(10) 0.0671(7) Uani 1 1 d . . . . .
H20A H 0.364154 0.140181 0.289836 0.081 Uiso 1 1 calc R U . . .
C21 C 0.2988(3) 0.6233(2) 0.29797(9) 0.0546(6) Uani 1 1 d . . . . .
C22 C 0.2815(2) 0.7206(2) 0.26861(7) 0.0468(4) Uani 1 1 d . . . . .
C23 C 0.3844(3) 0.8191(2) 0.27166(9) 0.0546(5) Uani 1 1 d . . . . .
C24 C 0.4887(3) 0.8138(2) 0.30913(9) 0.0562(5) Uani 1 1 d . . . . .
C25 C 0.5035(2) 0.6950(2) 0.33544(8) 0.0474(4) Uani 1 1 d . . . . .
C26 C 0.4099(3) 0.6081(2) 0.32892(10) 0.0596(6) Uani 1 1 d . . . . .
H26A H 0.415132 0.531990 0.345153 0.072 Uiso 1 1 calc R U . . .
C27 C 0.1696(3) 0.7330(3) 0.23450(9) 0.0660(7) Uani 1 1 d D . . . .
C28 C 0.1126(7) 0.8684(6) 0.2387(3) 0.098(2) Uani 0.634(7) 1 d D U P B 1
H28A H 0.182156 0.930292 0.237138 0.147 Uiso 0.634(7) 1 calc R U P B 1
H28B H 0.068135 0.876572 0.266932 0.147 Uiso 0.634(7) 1 calc R U P B 1
H28C H 0.051806 0.883305 0.214718 0.147 Uiso 0.634(7) 1 calc R U P B 1
C29 C 0.0649(7) 0.6325(8) 0.2362(3) 0.117(3) Uani 0.634(7) 1 d D U P B 1
H29A H 0.104374 0.548830 0.235380 0.175 Uiso 0.634(7) 1 calc R U P B 1
H29B H 0.007548 0.642351 0.210921 0.175 Uiso 0.634(7) 1 calc R U P B 1
H29C H 0.015500 0.641704 0.263415 0.175 Uiso 0.634(7) 1 calc R U P B 1
C30 C 0.2374(8) 0.7286(9) 0.18786(16) 0.111(2) Uani 0.634(7) 1 d D U P B 1
H30A H 0.300350 0.796846 0.185818 0.167 Uiso 0.634(7) 1 calc R U P B 1
H30B H 0.172792 0.738714 0.164741 0.167 Uiso 0.634(7) 1 calc R U P B 1
H30C H 0.280939 0.647565 0.184226 0.167 Uiso 0.634(7) 1 calc R U P B 1
C28* C 0.0372(6) 0.7281(11) 0.2603(3) 0.082(3) Uani 0.366(7) 1 d D U P B 2
H28D H 0.032903 0.650421 0.277572 0.123 Uiso 0.366(7) 1 calc R U P B 2
H28E H -0.033909 0.729903 0.239233 0.123 Uiso 0.366(7) 1 calc R U P B 2
H28F H 0.030979 0.800815 0.279935 0.123 Uiso 0.366(7) 1 calc R U P B 2
C29* C 0.1643(13) 0.8470(10) 0.2029(4) 0.109(4) Uani 0.366(7) 1 d D U P B 2
H29D H 0.246399 0.854770 0.187402 0.164 Uiso 0.366(7) 1 calc R U P B 2
H29E H 0.147964 0.923954 0.219714 0.164 Uiso 0.366(7) 1 calc R U P B 2
H29F H 0.095235 0.834562 0.181462 0.164 Uiso 0.366(7) 1 calc R U P B 2
C30* C 0.1640(12) 0.6107(9) 0.2050(4) 0.098(4) Uani 0.366(7) 1 d D U P B 2
H30D H 0.250647 0.589393 0.194924 0.147 Uiso 0.366(7) 1 calc R U P B 2
H30E H 0.108705 0.626099 0.179509 0.147 Uiso 0.366(7) 1 calc R U P B 2
H30F H 0.129200 0.540672 0.222221 0.147 Uiso 0.366(7) 1 calc R U P B 2
C31 C 0.6167(3) 0.6768(3) 0.36816(10) 0.0607(6) Uani 1 1 d . . . . .
C32 C 0.7459(3) 0.6891(5) 0.34207(17) 0.1009(14) Uani 1 1 d . . . . .
H32A H 0.747266 0.627426 0.318140 0.151 Uiso 1 1 calc R U . . .
H32B H 0.818158 0.673381 0.361919 0.151 Uiso 1 1 calc R U . . .
H32C H 0.752952 0.774094 0.329851 0.151 Uiso 1 1 calc R U . . .
C33 C 0.6113(5) 0.7811(4) 0.40470(13) 0.0936(13) Uani 1 1 d . . . . .
H33A H 0.527740 0.778246 0.419404 0.140 Uiso 1 1 calc R U . . .
H33B H 0.623481 0.863953 0.391236 0.140 Uiso 1 1 calc R U . . .
H33C H 0.679463 0.766012 0.426258 0.140 Uiso 1 1 calc R U . . .
C34 C 0.6111(5) 0.5457(3) 0.39068(17) 0.0973(14) Uani 1 1 d . . . . .
H34A H 0.613610 0.479663 0.368226 0.146 Uiso 1 1 calc R U . . .
H34B H 0.531492 0.538490 0.407608 0.146 Uiso 1 1 calc R U . . .
H34C H 0.684802 0.536202 0.410409 0.146 Uiso 1 1 calc R U . . .

loop_
_atom_site_aniso_label
_atom_site_aniso_U_11
_atom_site_aniso_U_22
_atom_site_aniso_U_33
_atom_site_aniso_U_23
_atom_site_aniso_U_13
_atom_site_aniso_U_12
O1 0.0837(14) 0.126(2) 0.0450(10) 0.0065(11) -0.0017(9) -0.0052(15)
O2 0.0939(17) 0.1069(19) 0.0869(15) 0.0538(15) -0.0035(13) -0.0220(15)
O3 0.0846(12) 0.0383(7) 0.0451(8) 0.0029(6) -0.0110(8) -0.0132(8)
O4 0.0678(12) 0.0658(12) 0.145(2) 0.0497(14) -0.0521(14) -0.0244(10)
O5 0.0958(17) 0.0837(15) 0.112(2) 0.0530(15) -0.0212(15) -0.0264(14)
O6 0.112(2) 0.0671(13) 0.127(2) 0.0225(14) -0.0421(18) -0.0421(14)
C1 0.0481(11) 0.0631(13) 0.0445(10) 0.0080(9) 0.0011(8) 0.0096(10)
C2 0.0487(11) 0.0558(12) 0.0520(11) 0.0159(10) 0.0090(9) 0.0053(10)
C3 0.0483(10) 0.0361(9) 0.0537(11) 0.0054(8) 0.0004(9) -0.0002(8)
C4 0.0538(11) 0.0345(8) 0.0430(9) 0.0025(7) -0.0016(8) -0.0028(8)
C5 0.0536(11) 0.0384(9) 0.0477(10) 0.0029(8) 0.0031(9) -0.0049(8)
C6 0.0455(10) 0.0406(9) 0.0502(10) -0.0019(8) 0.0013(8) 0.0032(8)
C7 0.0573(13) 0.0463(11) 0.0740(15) 0.0032(11) 0.0012(12) -0.0135(10)
C8 0.041(3) 0.111(7) 0.149(7) -0.045(6) 0.018(4) -0.003(4)
C9 0.111(6) 0.056(3) 0.169(11) -0.038(4) 0.016(7) -0.032(3)
C10 0.124(8) 0.151(9) 0.112(6) 0.023(6) -0.048(6) -0.090(7)
C8* 0.047(6) 0.109(11) 0.103(7) 0.006(6) 0.022(5) -0.005(6)
C9* 0.070(6) 0.092(7) 0.113(9) -0.056(7) -0.016(6) 0.003(5)
C10* 0.054(4) 0.079(6) 0.104(8) 0.014(5) -0.027(5) -0.007(4)
C11 0.0493(11) 0.0578(13) 0.0625(13) -0.0074(11) -0.0063(10) -0.0021(10)
C12 0.0538(14) 0.095(2) 0.107(3) 0.009(2) -0.0226(16) 0.0024(16)
C13 0.083(2) 0.075(2) 0.103(2) -0.0347(19) -0.0121(19) -0.0056(17)
C14 0.0637(16) 0.095(2) 0.087(2) -0.0013(18) 0.0037(15) -0.0283(17)
C15 0.0567(12) 0.0426(10) 0.0430(9) 0.0062(8) -0.0099(9) -0.0124(9)
C16 0.100(2) 0.0534(13) 0.0447(11) 0.0046(10) -0.0031(13) 0.0029(14)
C17 0.104(2) 0.0512(13) 0.0649(16) -0.0008(12) -0.0223(16) 0.0064(15)
C18 0.0577(13) 0.0531(12) 0.0837(17) 0.0224(12) -0.0305(13) -0.0168(11)
C19 0.0578(14) 0.098(2) 0.0778(18) 0.0482(18) -0.0005(14) -0.0120(16)
C20 0.0696(16) 0.0728(17) 0.0589(14) 0.0209(13) 0.0077(12) 0.0028(13)
C21 0.0504(11) 0.0433(10) 0.0701(14) 0.0120(10) -0.0168(11) -0.0062(9)
C22 0.0483(10) 0.0469(10) 0.0452(10) 0.0064(8) -0.0037(8) 0.0014(8)
C23 0.0564(12) 0.0477(11) 0.0595(13) 0.0116(10) 0.0017(10) -0.0021(10)
C24 0.0552(12) 0.0479(11) 0.0655(14) 0.0038(10) -0.0032(11) -0.0087(10)
C25 0.0451(10) 0.0419(10) 0.0551(11) -0.0041(8) -0.0062(9) 0.0012(8)
C26 0.0577(13) 0.0438(11) 0.0774(16) 0.0141(10) -0.0255(12) -0.0059(10)
C27 0.0707(16) 0.0670(15) 0.0602(14) 0.0144(12) -0.0239(12) 0.0024(13)
C28 0.083(3) 0.106(4) 0.105(4) 0.002(3) -0.030(3) 0.039(3)
C29 0.102(4) 0.128(5) 0.120(5) 0.034(4) -0.054(4) -0.035(4)
C30 0.133(5) 0.142(5) 0.058(3) -0.003(3) -0.019(3) 0.017(4)
C28* 0.053(3) 0.106(6) 0.088(5) 0.009(4) -0.022(3) 0.010(4)
C29* 0.111(6) 0.108(6) 0.109(6) 0.043(5) -0.029(5) -0.006(5)
C30* 0.097(6) 0.110(6) 0.087(5) -0.020(4) -0.036(4) 0.002(5)
C31 0.0569(13) 0.0495(12) 0.0757(16) -0.0121(11) -0.0251(12) 0.0058(10)
C32 0.0499(15) 0.123(3) 0.130(3) -0.023(3) -0.0135(19) 0.0044(19)
C33 0.119(3) 0.080(2) 0.082(2) -0.0285(18) -0.045(2) 0.025(2)
C34 0.100(3) 0.0639(17) 0.129(3) 0.0152(19) -0.067(3) 0.0035(18)

loop_
_atom_type_symbol
_atom_type_description
_atom_type_scat_dispersion_real
_atom_type_scat_dispersion_imag
_atom_type_scat_source
C C 0.0033 0.0016 'International Tables Vol C Tables 4.2.6.8 and 6.1.1.4'
H H 0.0000 0.0000 'International Tables Vol C Tables 4.2.6.8 and 6.1.1.4'
O O 0.0106 0.0060 'International Tables Vol C Tables 4.2.6.8 and 6.1.1.4'

loop_
_geom_angle_atom_site_label_1
_geom_angle_atom_site_label_2
_geom_angle_atom_site_label_3
_geom_angle
_geom_angle_site_symmetry_1
_geom_angle_site_symmetry_3
_geom_angle_publ_flag
C4 O3 C15 115.96(16) . . ?
C21 O4 C18 120.5(2) . . ?
O1 C1 C6 124.1(3) . . ?
O1 C1 C2 117.8(2) . . ?
C6 C1 C2 118.1(2) . . ?
O2 C2 C3 124.2(3) . . ?
O2 C2 C1 116.0(2) . . ?
C3 C2 C1 119.78(19) . . ?
C4 C3 C2 112.5(2) . . ?
C4 C3 C7 127.7(2) . . ?
C2 C3 C7 119.65(19) . . ?
C3 C4 O3 120.9(2) . . ?
C3 C4 C5 125.5(2) . . ?
O3 C4 C5 113.31(18) . . ?
C6 C5 C4 125.3(2) . . ?
C6 C5 H5A 117.4 . . ?
C4 C5 H5A 117.4 . . ?
C5 C6 C1 114.3(2) . . ?
C5 C6 C11 124.6(2) . . ?
C1 C6 C11 121.0(2) . . ?
C8 C7 C10 111.7(6) . . ?
C8 C7 C3 110.3(5) . . ?
C9* C7 C3 113.6(6) . . ?
C10 C7 C3 113.4(3) . . ?
C8 C7 C9 109.2(5) . . ?
C10 C7 C9 107.1(5) . . ?
C3 C7 C9 104.9(4) . . ?
C9* C7 C10* 111.1(6) . . ?
C3 C7 C10* 111.4(5) . . ?
C9* C7 C8* 107.1(7) . . ?
C3 C7 C8* 109.6(7) . . ?
C10* C7 C8* 103.4(6) . . ?
C7 C8 H8A 109.5 . . ?
C7 C8 H8B 109.5 . . ?
H8A C8 H8B 109.5 . . ?
C7 C8 H8C 109.5 . . ?
H8A C8 H8C 109.5 . . ?
H8B C8 H8C 109.5 . . ?
C7 C9 H9A 109.5 . . ?
C7 C9 H9B 109.5 . . ?
H9A C9 H9B 109.5 . . ?
C7 C9 H9C 109.5 . . ?
H9A C9 H9C 109.5 . . ?
H9B C9 H9C 109.5 . . ?
C7 C10 H10A 109.5 . . ?
C7 C10 H10B 109.5 . . ?
H10A C10 H10B 109.5 . . ?
C7 C10 H10C 109.5 . . ?
H10A C10 H10C 109.5 . . ?
H10B C10 H10C 109.5 . . ?
C7 C8* H8*A 109.5 . . ?
C7 C8* H8*B 109.5 . . ?
H8*A C8* H8*B 109.5 . . ?
C7 C8* H8*C 109.5 . . ?
H8*A C8* H8*C 109.5 . . ?
H8*B C8* H8*C 109.5 . . ?
C7 C9* H9*A 109.5 . . ?
C7 C9* H9*B 109.5 . . ?
H9*A C9* H9*B 109.5 . . ?
C7 C9* H9*C 109.5 . . ?
H9*A C9* H9*C 109.5 . . ?
H9*B C9* H9*C 109.5 . . ?
C7 C10* H10D 109.5 . . ?
C7 C10* H10E 109.5 . . ?
H10D C10* H10E 109.5 . . ?
C7 C10* H10F 109.5 . . ?
H10D C10* H10F 109.5 . . ?
H10E C10* H10F 109.5 . . ?
C14 C11 C6 110.9(2) . . ?
C14 C11 C13 108.6(3) . . ?
C6 C11 C13 109.0(2) . . ?
C14 C11 C12 107.8(3) . . ?
C6 C11 C12 110.2(2) . . ?
C13 C11 C12 110.3(3) . . ?
C11 C12 H12A 109.5 . . ?
C11 C12 H12B 109.5 . . ?
H12A C12 H12B 109.5 . . ?
C11 C12 H12C 109.5 . . ?
H12A C12 H12C 109.5 . . ?
H12B C12 H12C 109.5 . . ?
C11 C13 H13A 109.5 . . ?
C11 C13 H13B 109.5 . . ?
H13A C13 H13B 109.5 . . ?
C11 C13 H13C 109.5 . . ?
H13A C13 H13C 109.5 . . ?
H13B C13 H13C 109.5 . . ?
C11 C14 H14A 109.5 . . ?
C11 C14 H14B 109.5 . . ?
H14A C14 H14B 109.5 . . ?
C11 C14 H14C 109.5 . . ?
H14A C14 H14C 109.5 . . ?
H14B C14 H14C 109.5 . . ?
C20 C15 C16 121.6(2) . . ?
C20 C15 O3 118.3(2) . . ?
C16 C15 O3 120.0(2) . . ?
C17 C16 C15 120.0(3) . . ?
C17 C16 H16A 120.0 . . ?
C15 C16 H16A 120.0 . . ?
C18 C17 C16 119.3(3) . . ?
C18 C17 H17A 120.3 . . ?
C16 C17 H17A 120.3 . . ?
C17 C18 C19 121.5(3) . . ?
C17 C18 O4 117.9(3) . . ?
C19 C18 O4 120.4(3) . . ?
C18 C19 C20 120.5(3) . . ?
C18 C19 H19A 119.7 . . ?
C20 C19 H19A 119.7 . . ?
C15 C20 C19 117.0(3) . . ?
C15 C20 H20A 121.5 . . ?
C19 C20 H20A 121.5 . . ?
C22 C21 O4 118.3(2) . . ?
C22 C21 C26 126.1(2) . . ?
O4 C21 C26 115.4(2) . . ?
C21 C22 C23 112.9(2) . . ?
C21 C22 C27 126.2(2) . . ?
C23 C22 C27 120.9(2) . . ?
O5 C23 C22 124.7(3) . . ?
O5 C23 C24 114.4(2) . . ?
C22 C23 C24 120.9(2) . . ?
O6 C24 C25 124.4(3) . . ?
O6 C24 C23 116.6(2) . . ?
C25 C24 C23 119.1(2) . . ?
C26 C25 C24 114.8(2) . . ?
C26 C25 C31 123.6(2) . . ?
C24 C25 C31 121.6(2) . . ?
C25 C26 C21 124.9(2) . . ?
C25 C26 H26A 117.5 . . ?
C21 C26 H26A 117.5 . . ?
C29 C27 C28 111.7(5) . . ?
C29 C27 C22 116.7(3) . . ?
C29* C27 C22 120.3(6) . . ?
C28 C27 C22 107.8(3) . . ?
C29* C27 C30* 106.8(6) . . ?
C22 C27 C30* 109.5(4) . . ?
C29 C27 C30 109.1(5) . . ?
C28 C27 C30 105.7(4) . . ?
C22 C27 C30 105.0(3) . . ?
C29* C27 C28* 107.6(6) . . ?
C22 C27 C28* 108.4(4) . . ?
C30* C27 C28* 102.8(6) . . ?
C27 C28 H28A 109.5 . . ?
C27 C28 H28B 109.5 . . ?
H28A C28 H28B 109.5 . . ?
C27 C28 H28C 109.5 . . ?
H28A C28 H28C 109.5 . . ?
H28B C28 H28C 109.5 . . ?
C27 C29 H29A 109.5 . . ?
C27 C29 H29B 109.5 . . ?
H29A C29 H29B 109.5 . . ?
C27 C29 H29C 109.5 . . ?
H29A C29 H29C 109.5 . . ?
H29B C29 H29C 109.5 . . ?
C27 C30 H30A 109.5 . . ?
C27 C30 H30B 109.5 . . ?
H30A C30 H30B 109.5 . . ?
C27 C30 H30C 109.5 . . ?
H30A C30 H30C 109.5 . . ?
H30B C30 H30C 109.5 . . ?
C27 C28* H28D 109.5 . . ?
C27 C28* H28E 109.5 . . ?
H28D C28* H28E 109.5 . . ?
C27 C28* H28F 109.5 . . ?
H28D C28* H28F 109.5 . . ?
H28E C28* H28F 109.5 . . ?
C27 C29* H29D 109.5 . . ?
C27 C29* H29E 109.5 . . ?
H29D C29* H29E 109.5 . . ?
C27 C29* H29F 109.5 . . ?
H29D C29* H29F 109.5 . . ?
H29E C29* H29F 109.5 . . ?
C27 C30* H30D 109.5 . . ?
C27 C30* H30E 109.5 . . ?
H30D C30* H30E 109.5 . . ?
C27 C30* H30F 109.5 . . ?
H30D C30* H30F 109.5 . . ?
H30E C30* H30F 109.5 . . ?
C34 C31 C25 111.5(2) . . ?
C34 C31 C32 109.3(3) . . ?
C25 C31 C32 108.4(3) . . ?
C34 C31 C33 108.6(3) . . ?
C25 C31 C33 109.8(2) . . ?
C32 C31 C33 109.3(3) . . ?
C31 C32 H32A 109.5 . . ?
C31 C32 H32B 109.5 . . ?
H32A C32 H32B 109.5 . . ?
C31 C32 H32C 109.5 . . ?
H32A C32 H32C 109.5 . . ?
H32B C32 H32C 109.5 . . ?
C31 C33 H33A 109.5 . . ?
C31 C33 H33B 109.5 . . ?
H33A C33 H33B 109.5 . . ?
C31 C33 H33C 109.5 . . ?
H33A C33 H33C 109.5 . . ?
H33B C33 H33C 109.5 . . ?
C31 C34 H34A 109.5 . . ?
C31 C34 H34B 109.5 . . ?
H34A C34 H34B 109.5 . . ?
C31 C34 H34C 109.5 . . ?
H34A C34 H34C 109.5 . . ?
H34B C34 H34C 109.5 . . ?

loop_
_geom_bond_atom_site_label_1
_geom_bond_atom_site_label_2
_geom_bond_distance
_geom_bond_site_symmetry_2
_geom_bond_publ_flag
O1 C1 1.217(3) . ?
O2 C2 1.208(3) . ?
O3 C4 1.381(3) . ?
O3 C15 1.395(3) . ?
O4 C21 1.374(3) . ?
O4 C18 1.403(3) . ?
O5 C23 1.209(3) . ?
O6 C24 1.205(3) . ?
C1 C6 1.476(3) . ?
C1 C2 1.540(4) . ?
C2 C3 1.485(3) . ?
C3 C4 1.351(3) . ?
C3 C7 1.538(3) . ?
C4 C5 1.472(3) . ?
C5 C6 1.333(3) . ?
C5 H5A 0.9300 . ?
C6 C11 1.527(3) . ?
C7 C8 1.506(6) . ?
C7 C9* 1.511(6) . ?
C7 C10 1.531(6) . ?
C7 C9 1.540(5) . ?
C7 C10* 1.545(6) . ?
C7 C8* 1.549(6) . ?
C8 H8A 0.9600 . ?
C8 H8B 0.9600 . ?
C8 H8C 0.9600 . ?
C9 H9A 0.9600 . ?
C9 H9B 0.9600 . ?
C9 H9C 0.9600 . ?
C10 H10A 0.9600 . ?
C10 H10B 0.9600 . ?
C10 H10C 0.9600 . ?
C8* H8*A 0.9600 . ?
C8* H8*B 0.9600 . ?
C8* H8*C 0.9600 . ?
C9* H9*A 0.9600 . ?
C9* H9*B 0.9600 . ?
C9* H9*C 0.9600 . ?
C10* H10D 0.9600 . ?
C10* H10E 0.9600 . ?
C10* H10F 0.9600 . ?
C11 C14 1.526(4) . ?
C11 C13 1.533(4) . ?
C11 C12 1.534(4) . ?
C12 H12A 0.9600 . ?
C12 H12B 0.9600 . ?
C12 H12C 0.9600 . ?
C13 H13A 0.9600 . ?
C13 H13B 0.9600 . ?
C13 H13C 0.9600 . ?
C14 H14A 0.9600 . ?
C14 H14B 0.9600 . ?
C14 H14C 0.9600 . ?
C15 C20 1.373(3) . ?
C15 C16 1.380(4) . ?
C16 C17 1.379(4) . ?
C16 H16A 0.9300 . ?
C17 C18 1.356(5) . ?
C17 H17A 0.9300 . ?
C18 C19 1.357(5) . ?
C19 C20 1.420(5) . ?
C19 H19A 0.9300 . ?
C20 H20A 0.9300 . ?
C21 C22 1.351(3) . ?
C21 C26 1.471(3) . ?
C22 C23 1.471(3) . ?
C22 C27 1.535(3) . ?
C23 C24 1.545(4) . ?
C24 C25 1.473(3) . ?
C25 C26 1.331(3) . ?
C25 C31 1.524(3) . ?
C26 H26A 0.9300 . ?
C27 C29 1.497(5) . ?
C27 C29* 1.518(6) . ?
C27 C28 1.530(5) . ?
C27 C30* 1.550(6) . ?
C27 C30 1.554(5) . ?
C27 C28* 1.555(6) . ?
C28 H28A 0.9600 . ?
C28 H28B 0.9600 . ?
C28 H28C 0.9600 . ?
C29 H29A 0.9600 . ?
C29 H29B 0.9600 . ?
C29 H29C 0.9600 . ?
C30 H30A 0.9600 . ?
C30 H30B 0.9600 . ?
C30 H30C 0.9600 . ?
C28* H28D 0.9600 . ?
C28* H28E 0.9600 . ?
C28* H28F 0.9600 . ?
C29* H29D 0.9600 . ?
C29* H29E 0.9600 . ?
C29* H29F 0.9600 . ?
C30* H30D 0.9600 . ?
C30* H30E 0.9600 . ?
C30* H30F 0.9600 . ?
C31 C34 1.523(5) . ?
C31 C32 1.537(5) . ?
C31 C33 1.539(4) . ?
C32 H32A 0.9600 . ?
C32 H32B 0.9600 . ?
C32 H32C 0.9600 . ?
C33 H33A 0.9600 . ?
C33 H33B 0.9600 . ?
C33 H33C 0.9600 . ?
C34 H34A 0.9600 . ?
C34 H34B 0.9600 . ?
C34 H34C 0.9600 . ?
